data_7233262
loop_
_publ_author_name
'Kumar, Kunal'
'Stefanczyk, Olaf'
'Nakabayashi, Koji'
'Imoto, Kenta'
'Ohkoshi, Shin-ichi'

_publ_section_title
;
 Studies of Er(iii)--W(v) compounds showing nonlinear optical activity and
 single-molecule magnetic properties
;
_journal_issue 39
_journal_name_full CrystEngComm
_journal_page_first 5882
_journal_paper_doi 10.1039/C9CE00822E
_journal_volume 21
_journal_year 2019
_chemical_absolute_configuration 'synthesis as described'
_chemical_formula_moiety 'C20 H49 Er N5 O7, C8 N8 W, C4 H9 N O, H2 O'
_chemical_formula_sum 'C32 H60 Er N14 O9 W'
_chemical_formula_weight 1136.04
_chemical_name_systematic
'Di(aqua)Pentakis(N,N-dimethylacetamide)erbium(III)octacyanidotungstate(V) N,N-dimethylacetamide and aqua solvated'
_chemical_properties_physical Moisture-sensitive,Moisture-sensitive
_space_group_IT_number 14
_space_group_name_Hall '-P 2yn'
_space_group_name_H-M_alt 'P 1 21/n 1'
_symmetry_cell_setting monoclinic
_symmetry_Int_Tables_number 14
_symmetry_space_group_name_Hall '-P 2yn'
_symmetry_space_group_name_H-M 'P 1 21/n 1'
_atom_sites_solution_hydrogens mixed
_atom_sites_solution_primary dual
_audit_creation_date 2019-05-14T19:16:25-00:00
_audit_creation_method 'WinGX routine CIF_UPDATE'
_audit_update_record
;
2019-05-28 deposited with the CCDC.    2019-07-23 downloaded from the CCDC.
;
_cell_angle_alpha 90
_cell_angle_beta 95.634(7)
_cell_angle_gamma 90
_cell_formula_units_Z 4
_cell_length_a 9.8904(2)
_cell_length_b 22.5488(5)
_cell_length_c 20.4885(4)
_cell_measurement_reflns_used 26015
_cell_measurement_temperature 90(2)
_cell_measurement_theta_max 27.48
_cell_measurement_theta_min 3.02
_cell_volume 4547.20(17)
_computing_molecular_graphics 'Olex2 (Dolomanov et al., 2009)'
_computing_publication_material 'Olex2 (Dolomanov et al., 2009)'
_computing_structure_refinement 'ShelXL (Sheldrick, 2015)'
_computing_structure_solution 'ShelXT (Sheldrick, 2015)'
_diffrn_ambient_temperature 89.95
_diffrn_measured_fraction_theta_full 0.993
_diffrn_measured_fraction_theta_max 0.991
_diffrn_measurement_device_type 'Rigaku R-AXIS RAPID'
_diffrn_radiation_type MoK\a
_diffrn_radiation_wavelength 0.71075
_diffrn_reflns_av_R_equivalents 0.0925
_diffrn_reflns_av_unetI/netI 0.08
_diffrn_reflns_Laue_measured_fraction_full 0.993
_diffrn_reflns_Laue_measured_fraction_max 0.991
_diffrn_reflns_limit_h_max 12
_diffrn_reflns_limit_h_min -12
_diffrn_reflns_limit_k_max 29
_diffrn_reflns_limit_k_min -29
_diffrn_reflns_limit_l_max 26
_diffrn_reflns_limit_l_min -26
_diffrn_reflns_number 41500
_diffrn_reflns_point_group_measured_fraction_full 0.993
_diffrn_reflns_point_group_measured_fraction_max 0.991
_diffrn_reflns_theta_full 25.242
_diffrn_reflns_theta_max 27.48
_diffrn_reflns_theta_min 3.131
_exptl_absorpt_coefficient_mu 4.422
_exptl_absorpt_correction_T_max 0.1096
_exptl_absorpt_correction_T_min 0.0166
_exptl_absorpt_correction_type multi-scan
_exptl_absorpt_process_details 'ABSCOR (Rigaku, 1995)'
_exptl_crystal_colour 'clear light yellow'
_exptl_crystal_density_diffrn 1.659
_exptl_crystal_density_method 'not measured'
_exptl_crystal_description needle
_exptl_crystal_F_000 2256
_exptl_crystal_preparation 'Magnetic properties,Magnetic properties'
_exptl_crystal_size_max 0.418
_exptl_crystal_size_mid 0.167
_exptl_crystal_size_min 0.073
_refine_diff_density_max 2.104
_refine_diff_density_min -2.436
_refine_diff_density_rms 0.205
_refine_ls_extinction_method none
_refine_ls_goodness_of_fit_ref 1.069
_refine_ls_hydrogen_treatment mixed
_refine_ls_matrix_type full
_refine_ls_number_parameters 550
_refine_ls_number_reflns 10326
_refine_ls_number_restraints 11
_refine_ls_restrained_S_all 1.068
_refine_ls_R_factor_all 0.0764
_refine_ls_R_factor_gt 0.0529
_refine_ls_shift/su_max 0.001
_refine_ls_shift/su_mean 0
_refine_ls_structure_factor_coef Fsqd
_refine_ls_weighting_details 'w=1/[\s^2^(Fo^2^)+(0.0291P)^2^+27.9536P] where P=(Fo^2^+2Fc^2^)/3'
_refine_ls_weighting_scheme calc
_refine_ls_wR_factor_gt 0.0975
_refine_ls_wR_factor_ref 0.105
_reflns_Friedel_coverage 0
_reflns_number_gt 8296
_reflns_number_total 10326
_reflns_threshold_expression 'I > 2\s(I)'
_cod_data_source_file c9ce00822e2.cif
_cod_data_source_block 2_ErWdma5_3H2O_dma
_cod_depositor_comments 'Adding full bibliography for 7233262--7233264.cif.'
_cod_database_code 7233262
_shelx_estimated_absorpt_t_min 0.259
_shelx_estimated_absorpt_t_max 0.738
_olex2_refinement_description
;
1. Fixed Uiso
 At 1.5 times of:
  All C(H,H,H) groups, All O(H,H) groups
2. Restrained distances
 O3-H3A = O3-H3B
 0.87 with sigma of 0.02
 O1-H1A = O1-H1B
 0.87 with sigma of 0.02
 O8-H8A = O8-H8B
 0.87 with sigma of 0.02
 H3A-H3B
 1.38 with sigma of 0.04
 H1A-H1B
 1.38 with sigma of 0.04
 H8A-H8B
 1.38 with sigma of 0.04
 Er1-H3A \\sim Er1-H3B
 with sigma of 0.02
 Er1-H1A \\sim Er1-H1B
 with sigma of 0.02
3.a Idealised Me refined as rotating group:
 C26(H26A,H26B,H26C), C12(H12A,H12B,H12C), C27(H27A,H27B,H27C), C22(H22A,H22B,
 H22C), C10(H10A,H10B,H10C), C32(H32A,H32B,H32C), C15(H15A,H15B,H15C), C18(H18A,
 H18B,H18C), C31(H31A,H31B,H31C), C19(H19A,H19B,H19C), C30(H30A,H30B,H30C),
 C14(H14A,H14B,H14C), C23(H23A,H23B,H23C), C24(H24A,H24B,H24C), C28(H28A,H28B,
 H28C), C11(H11A,H11B,H11C), C16(H16A,H16B,H16C), C20(H20A,H20B,H20C)
;
_olex2_submission_special_instructions 'No special instructions were received'

loop_
_symmetry_equiv_pos_as_xyz
'x, y, z'
'-x+1/2, y+1/2, -z+1/2'
'-x, -y, -z'
'x-1/2, -y-1/2, z-1/2'

loop_
_atom_site_label
_atom_site_type_symbol
_atom_site_fract_x
_atom_site_fract_y
_atom_site_fract_z
_atom_site_U_iso_or_equiv
_atom_site_adp_type
_atom_site_occupancy
_atom_site_site_symmetry_order
_atom_site_calc_flag
_atom_site_refinement_flags_posn
W1 W 0.00316(3) 0.48158(2) 0.25998(2) 0.01097(7) Uani 1 1 d .
Er1 Er 0.55585(3) 0.32754(2) 0.46442(2) 0.01179(8) Uani 1 1 d D
O1 O 0.7035(5) 0.4066(2) 0.4927(2) 0.0181(11) Uani 1 1 d D
H1A H 0.742(6) 0.413(3) 0.5314(13) 0.027 Uiso 1 1 d DR
H1B H 0.746(6) 0.426(3) 0.4648(16) 0.027 Uiso 1 1 d DR
O2 O 0.5102(5) 0.4009(2) 0.3899(2) 0.0179(10) Uani 1 1 d .
O4 O 0.5200(5) 0.2311(2) 0.4906(3) 0.0222(12) Uani 1 1 d .
O3 O 0.3754(5) 0.2937(2) 0.3927(3) 0.0198(11) Uani 1 1 d D
H3A H 0.319(5) 0.3180(16) 0.371(3) 0.03 Uiso 1 1 d DR
H3B H 0.337(5) 0.2602(16) 0.397(3) 0.03 Uiso 1 1 d DR
O6 O 0.7011(5) 0.2946(2) 0.3983(3) 0.0233(12) Uani 1 1 d .
O5 O 0.6816(6) 0.3100(2) 0.5620(3) 0.0283(13) Uani 1 1 d .
O7 O 0.3919(5) 0.3606(2) 0.5212(2) 0.0229(11) Uani 1 1 d .
N1 N 0.1922(6) 0.3752(3) 0.3336(3) 0.0170(13) Uani 1 1 d .
N3 N 0.1873(6) 0.5510(3) 0.3811(3) 0.0156(12) Uani 1 1 d .
C8 C -0.1187(7) 0.4027(3) 0.2377(3) 0.0165(15) Uani 1 1 d .
N8 N -0.1817(6) 0.3609(3) 0.2252(3) 0.0219(13) Uani 1 1 d .
C6 C -0.1165(7) 0.4964(3) 0.1677(4) 0.0183(15) Uani 1 1 d .
C3 C 0.1260(7) 0.5267(3) 0.3385(3) 0.0145(14) Uani 1 1 d .
C7 C 0.1216(7) 0.4404(3) 0.1903(3) 0.0145(14) Uani 1 1 d .
N6 N -0.1815(7) 0.5038(3) 0.1183(3) 0.0271(15) Uani 1 1 d .
C4 C -0.1287(8) 0.5561(3) 0.2761(4) 0.0215(16) Uani 1 1 d .
N2 N -0.1480(6) 0.4513(3) 0.3946(3) 0.0211(14) Uani 1 1 d .
N4 N -0.2006(6) 0.5952(3) 0.2828(4) 0.0299(16) Uani 1 1 d .
N7 N 0.1864(6) 0.4169(3) 0.1529(3) 0.0264(15) Uani 1 1 d .
C2 C -0.0972(7) 0.4613(3) 0.3471(4) 0.0165(15) Uani 1 1 d .
C1 C 0.1273(6) 0.4125(3) 0.3090(3) 0.0124(13) Uani 1 1 d .
N5 N 0.1649(7) 0.5912(3) 0.1922(3) 0.0268(15) Uani 1 1 d .
C5 C 0.1088(7) 0.5540(3) 0.2157(4) 0.0197(16) Uani 1 1 d .
N10 N 0.7070(7) 0.2780(3) 0.6651(4) 0.0376(18) Uani 1 1 d .
N9 N 0.5090(7) 0.4767(5) 0.3200(5) 0.064(3) Uani 1 1 d .
C26 C 0.5893(8) 0.1511(4) 0.4170(4) 0.0288(19) Uani 1 1 d .
H26A H 0.5206 0.1457 0.3796 0.043 Uiso 1 1 calc GR
H26B H 0.6389 0.1139 0.4258 0.043 Uiso 1 1 calc GR
H26C H 0.653 0.1823 0.4067 0.043 Uiso 1 1 calc GR
C12 C 0.4980(8) 0.5064(4) 0.2571(4) 0.0307(19) Uani 1 1 d .
H12A H 0.5608 0.4881 0.2289 0.046 Uiso 1 1 calc GR
H12B H 0.5212 0.5485 0.2635 0.046 Uiso 1 1 calc GR
H12C H 0.4048 0.5029 0.2364 0.046 Uiso 1 1 calc GR
C13 C 0.7251(9) 0.2721(4) 0.6036(4) 0.035(2) Uani 1 1 d .
N12 N 0.1835(7) 0.3525(4) 0.5525(4) 0.044(2) Uani 1 1 d .
N13 N 0.4731(9) 0.1404(5) 0.5115(5) 0.065(3) Uani 1 1 d .
C27 C 0.4143(8) 0.1616(4) 0.5735(4) 0.032(2) Uani 1 1 d .
H27A H 0.4697 0.1942 0.5932 0.048 Uiso 1 1 calc GR
H27B H 0.4145 0.1287 0.6049 0.048 Uiso 1 1 calc GR
H27C H 0.3209 0.1753 0.5624 0.048 Uiso 1 1 calc GR
C22 C 0.2241(9) 0.4373(3) 0.4858(4) 0.0268(18) Uani 1 1 d .
H22A H 0.2018 0.4678 0.517 0.04 Uiso 1 1 calc GR
H22B H 0.1444 0.4295 0.4547 0.04 Uiso 1 1 calc GR
H22C H 0.2993 0.4511 0.4619 0.04 Uiso 1 1 calc GR
N11 N 0.7876(8) 0.2472(3) 0.3172(4) 0.044(2) Uani 1 1 d .
C17 C 0.8069(12) 0.2763(4) 0.3688(5) 0.050(3) Uani 1 1 d .
C10 C 0.4882(8) 0.3841(4) 0.2708(4) 0.030(2) Uani 1 1 d .
H10A H 0.5697 0.3874 0.2474 0.045 Uiso 1 1 calc GR
H10B H 0.4085 0.3964 0.2418 0.045 Uiso 1 1 calc GR
H10C H 0.4768 0.3429 0.2844 0.045 Uiso 1 1 calc GR
C32 C 0.8650(8) 0.0480(4) 0.5206(4) 0.0286(18) Uani 1 1 d .
H32A H 0.9009 0.011 0.5404 0.043 Uiso 1 1 calc GR
H32B H 0.827 0.0405 0.4754 0.043 Uiso 1 1 calc GR
H32C H 0.7937 0.0635 0.5459 0.043 Uiso 1 1 calc GR
N14 N 0.9719(7) 0.0904(3) 0.5207(5) 0.049(2) Uani 1 1 d .
C15 C 0.6335(9) 0.3329(3) 0.6840(4) 0.034(2) Uani 1 1 d .
H15A H 0.674 0.3678 0.6651 0.052 Uiso 1 1 calc GR
H15B H 0.6413 0.3366 0.7319 0.052 Uiso 1 1 calc GR
H15C H 0.5374 0.3301 0.6673 0.052 Uiso 1 1 calc GR
C9 C 0.5045(8) 0.4272(5) 0.3360(6) 0.058(4) Uani 1 1 d .
C18 C 0.9502(8) 0.2892(4) 0.4041(4) 0.0322(19) Uani 1 1 d .
H18A H 0.9416 0.3148 0.4421 0.048 Uiso 1 1 calc GR
H18B H 1.006 0.309 0.3737 0.048 Uiso 1 1 calc GR
H18C H 0.9935 0.2518 0.4189 0.048 Uiso 1 1 calc GR
C31 C 1.0479(9) 0.1040(4) 0.5912(4) 0.035(2) Uani 1 1 d .
H31A H 0.982 0.1036 0.6239 0.053 Uiso 1 1 calc GR
H31B H 1.0911 0.1431 0.5908 0.053 Uiso 1 1 calc GR
H31C H 1.1173 0.0737 0.6023 0.053 Uiso 1 1 calc GR
C19 C 0.6548(8) 0.2397(4) 0.2827(4) 0.0302(19) Uani 1 1 d .
H19A H 0.5854 0.2486 0.3122 0.045 Uiso 1 1 calc GR
H19B H 0.6442 0.1987 0.2672 0.045 Uiso 1 1 calc GR
H19C H 0.6446 0.2667 0.2451 0.045 Uiso 1 1 calc GR
C30 C 0.9544(8) 0.1005(4) 0.4070(4) 0.033(2) Uani 1 1 d .
H30A H 0.9032 0.0634 0.4081 0.049 Uiso 1 1 calc GR
H30B H 1.0253 0.0963 0.3771 0.049 Uiso 1 1 calc GR
H30C H 0.8927 0.1327 0.3916 0.049 Uiso 1 1 calc GR
C14 C 0.8049(9) 0.2187(4) 0.5839(5) 0.038(2) Uani 1 1 d .
H14A H 0.8117 0.2197 0.5365 0.057 Uiso 1 1 calc GR
H14B H 0.7584 0.1823 0.5952 0.057 Uiso 1 1 calc GR
H14C H 0.8962 0.2196 0.6073 0.057 Uiso 1 1 calc GR
C25 C 0.5231(10) 0.1683(8) 0.4746(5) 0.084(6) Uani 1 1 d .
C21 C 0.2665(10) 0.3798(4) 0.5232(4) 0.045(3) Uani 1 1 d .
C23 C 0.2269(10) 0.2979(4) 0.5899(5) 0.044(2) Uani 1 1 d .
H23A H 0.1754 0.2638 0.5711 0.066 Uiso 1 1 calc GR
H23B H 0.2097 0.3028 0.6359 0.066 Uiso 1 1 calc GR
H23C H 0.3242 0.2912 0.5873 0.066 Uiso 1 1 calc GR
C24 C 0.0454(8) 0.3753(5) 0.5599(5) 0.047(3) Uani 1 1 d .
H24A H 0.0411 0.3893 0.6049 0.071 Uiso 1 1 calc GR
H24B H -0.0212 0.3435 0.5503 0.071 Uiso 1 1 calc GR
H24C H 0.0248 0.4082 0.5293 0.071 Uiso 1 1 calc GR
C28 C 0.4580(8) 0.0744(3) 0.4956(4) 0.031(2) Uani 1 1 d .
H28A H 0.5082 0.0512 0.5304 0.047 Uiso 1 1 calc GR
H28B H 0.4945 0.0663 0.4537 0.047 Uiso 1 1 calc GR
H28C H 0.3617 0.0635 0.4924 0.047 Uiso 1 1 calc GR
C11 C 0.5316(9) 0.5178(4) 0.3833(5) 0.044(3) Uani 1 1 d .
H11A H 0.6143 0.5414 0.3814 0.067 Uiso 1 1 calc GR
H11B H 0.541 0.4929 0.4228 0.067 Uiso 1 1 calc GR
H11C H 0.4535 0.5443 0.3849 0.067 Uiso 1 1 calc GR
C16 C 0.7546(11) 0.2373(4) 0.7168(5) 0.047(3) Uani 1 1 d .
H16A H 0.7923 0.2019 0.6976 0.071 Uiso 1 1 calc GR
H16B H 0.6786 0.2258 0.7414 0.071 Uiso 1 1 calc GR
H16C H 0.8251 0.2565 0.7465 0.071 Uiso 1 1 calc GR
C29 C 1.0186(11) 0.1146(4) 0.4744(6) 0.049(3) Uani 1 1 d .
C20 C 0.9093(10) 0.2270(4) 0.2822(5) 0.051(3) Uani 1 1 d .
H20A H 0.9217 0.2542 0.246 0.077 Uiso 1 1 calc GR
H20B H 0.8929 0.1868 0.265 0.077 Uiso 1 1 calc GR
H20C H 0.9912 0.2271 0.3133 0.077 Uiso 1 1 calc GR
O8 O 0.2375(5) 0.1913(2) 0.3778(3) 0.0226(12) Uani 1 1 d D
H8A H 0.262(8) 0.162(2) 0.354(3) 0.034 Uiso 1 1 d DR
H8B H 0.188(7) 0.176(3) 0.406(3) 0.034 Uiso 1 1 d DR
O9 O 1.1161(6) 0.1552(3) 0.4839(3) 0.0443(17) Uani 1 1 d .

loop_
_atom_site_aniso_label
_atom_site_aniso_U_11
_atom_site_aniso_U_22
_atom_site_aniso_U_33
_atom_site_aniso_U_23
_atom_site_aniso_U_13
_atom_site_aniso_U_12
W1 0.00992(13) 0.01032(13) 0.01236(13) 0.00131(11) -0.00052(10) -0.00029(10)
Er1 0.01174(14) 0.00928(14) 0.01420(15) 0.00011(12) 0.00049(12) 0.00011(12)
O1 0.018(2) 0.022(3) 0.013(2) 0.004(2) -0.005(2) -0.011(2)
O2 0.017(2) 0.018(3) 0.017(3) 0.002(2) -0.004(2) -0.002(2)
O4 0.028(3) 0.006(2) 0.031(3) -0.001(2) -0.003(2) -0.001(2)
O3 0.017(2) 0.011(2) 0.029(3) 0.005(2) -0.010(2) -0.003(2)
O6 0.020(3) 0.020(3) 0.030(3) -0.007(2) 0.008(2) 0.003(2)
O5 0.044(3) 0.015(3) 0.021(3) 0.004(2) -0.017(3) -0.004(2)
O7 0.015(2) 0.027(3) 0.028(3) -0.008(2) 0.007(2) -0.002(2)
N1 0.019(3) 0.017(3) 0.014(3) 0.002(2) -0.004(3) 0.000(2)
N3 0.016(3) 0.016(3) 0.015(3) -0.001(2) 0.002(3) -0.003(2)
C8 0.016(3) 0.015(3) 0.019(4) 0.000(3) 0.001(3) 0.001(3)
N8 0.022(3) 0.020(3) 0.023(3) 0.002(3) 0.001(3) -0.004(3)
C6 0.019(4) 0.010(3) 0.025(4) -0.002(3) 0.003(3) 0.001(3)
C3 0.014(3) 0.012(3) 0.017(4) 0.000(3) 0.005(3) 0.001(3)
C7 0.015(3) 0.015(3) 0.013(3) 0.006(3) -0.001(3) -0.002(3)
N6 0.029(4) 0.025(4) 0.025(4) 0.003(3) -0.010(3) 0.002(3)
C4 0.025(4) 0.021(4) 0.018(4) 0.004(3) -0.002(3) -0.003(3)
N2 0.021(3) 0.019(3) 0.025(3) -0.002(3) 0.009(3) -0.003(3)
N4 0.024(3) 0.021(3) 0.043(4) -0.004(3) -0.001(3) 0.009(3)
N7 0.025(3) 0.036(4) 0.018(3) 0.007(3) 0.001(3) 0.000(3)
C2 0.012(3) 0.017(3) 0.020(4) 0.006(3) 0.000(3) -0.002(3)
C1 0.009(3) 0.014(3) 0.013(3) -0.004(3) -0.003(3) -0.001(3)
N5 0.029(3) 0.026(4) 0.024(3) 0.008(3) -0.006(3) -0.008(3)
C5 0.019(4) 0.016(4) 0.023(4) 0.004(3) -0.007(3) -0.001(3)
N10 0.041(4) 0.037(4) 0.032(4) 0.014(3) -0.007(4) -0.011(3)
N9 0.023(4) 0.105(8) 0.066(6) 0.068(6) 0.006(4) 0.009(5)
C26 0.038(5) 0.024(4) 0.026(4) 0.001(3) 0.011(4) 0.002(4)
C12 0.032(4) 0.039(5) 0.020(4) 0.018(4) -0.006(4) -0.007(4)
C13 0.034(5) 0.036(5) 0.033(5) 0.003(4) -0.009(4) -0.018(4)
N12 0.030(4) 0.060(5) 0.044(5) -0.015(4) 0.013(4) -0.002(4)
N13 0.041(5) 0.094(8) 0.058(6) 0.012(6) -0.008(5) 0.010(5)
C27 0.033(4) 0.042(5) 0.023(4) 0.007(4) 0.012(4) 0.011(4)
C22 0.042(5) 0.017(4) 0.022(4) -0.003(3) 0.003(4) 0.010(3)
N11 0.048(5) 0.034(4) 0.048(5) 0.013(4) -0.008(4) 0.001(4)
C17 0.094(9) 0.017(4) 0.034(5) 0.016(4) -0.016(6) -0.022(5)
C10 0.025(4) 0.035(5) 0.030(5) -0.025(4) 0.002(4) -0.008(4)
C32 0.026(4) 0.042(5) 0.018(4) -0.002(4) 0.004(3) -0.007(4)
N14 0.031(4) 0.034(4) 0.087(7) -0.003(5) 0.023(5) -0.002(3)
C15 0.041(5) 0.022(4) 0.043(5) -0.005(4) 0.017(4) -0.005(4)
C9 0.008(4) 0.069(7) 0.097(9) 0.056(7) 0.006(5) 0.008(4)
C18 0.030(4) 0.027(4) 0.040(5) -0.004(4) 0.008(4) -0.002(4)
C31 0.035(5) 0.053(6) 0.019(4) 0.000(4) 0.006(4) 0.012(4)
C19 0.031(4) 0.028(4) 0.032(5) 0.004(4) 0.004(4) -0.001(4)
C30 0.032(4) 0.040(5) 0.025(4) 0.004(4) -0.007(4) -0.010(4)
C14 0.034(5) 0.031(5) 0.049(6) 0.005(4) 0.004(4) -0.001(4)
C25 0.019(5) 0.211(18) 0.020(5) 0.016(8) 0.001(4) 0.012(8)
C21 0.059(6) 0.047(6) 0.029(5) -0.020(4) 0.008(5) -0.032(5)
C23 0.057(6) 0.031(5) 0.047(6) 0.015(4) 0.022(5) 0.009(5)
C24 0.013(4) 0.079(8) 0.051(6) -0.026(6) 0.002(4) 0.013(4)
C28 0.035(5) 0.012(4) 0.046(5) -0.002(4) -0.002(4) -0.005(3)
C11 0.030(5) 0.044(6) 0.057(6) -0.031(5) -0.006(5) 0.003(4)
C16 0.060(6) 0.044(6) 0.036(5) 0.020(5) -0.002(5) 0.015(5)
C29 0.053(6) 0.031(5) 0.065(7) 0.008(5) 0.020(6) 0.012(5)
C20 0.063(6) 0.048(6) 0.050(6) 0.016(5) 0.046(6) 0.036(5)
O8 0.024(3) 0.013(3) 0.031(3) -0.007(2) 0.006(2) -0.001(2)
O9 0.029(3) 0.050(4) 0.055(4) 0.018(3) 0.005(3) -0.022(3)

loop_
_atom_type_symbol
_atom_type_description
_atom_type_scat_dispersion_real
_atom_type_scat_dispersion_imag
_atom_type_scat_source
C C 0.0033 0.0016 'International Tables Vol C Tables 4.2.6.8 and 6.1.1.4'
H H 0 0 'International Tables Vol C Tables 4.2.6.8 and 6.1.1.4'
Er Er -0.2586 4.9576 'International Tables Vol C Tables 4.2.6.8 and 6.1.1.4'
N N 0.0061 0.0033 'International Tables Vol C Tables 4.2.6.8 and 6.1.1.4'
O O 0.0106 0.006 'International Tables Vol C Tables 4.2.6.8 and 6.1.1.4'
W W -0.849 6.8722 'International Tables Vol C Tables 4.2.6.8 and 6.1.1.4'

loop_
_geom_angle_atom_site_label_1
_geom_angle_atom_site_label_2
_geom_angle_atom_site_label_3
_geom_angle
C8 W1 C2 73.2(3)
C8 W1 C5 143.5(3)
C6 W1 C8 72.4(3)
C6 W1 C3 142.7(3)
C6 W1 C4 74.2(3)
C6 W1 C2 119.8(3)
C6 W1 C1 139.0(2)
C6 W1 C5 76.3(3)
C3 W1 C8 143.0(3)
C3 W1 C4 80.0(3)
C3 W1 C2 76.0(2)
C3 W1 C5 72.6(3)
C7 W1 C8 80.4(3)
C7 W1 C6 76.8(3)
C7 W1 C3 113.2(2)
C7 W1 C4 144.2(3)
C7 W1 C2 141.1(3)
C7 W1 C1 71.1(2)
C7 W1 C5 74.5(3)
C4 W1 C8 109.7(3)
C4 W1 C2 73.1(3)
C4 W1 C5 78.7(3)
C2 W1 C5 140.7(3)
C1 W1 C8 77.7(2)
C1 W1 C3 75.2(2)
C1 W1 C4 143.8(3)
C1 W1 C2 75.6(2)
C1 W1 C5 117.2(2)
O2 Er1 O1 71.90(17)
O2 Er1 O4 146.21(18)
O2 Er1 O3 73.99(16)
O2 Er1 O5 140.52(17)
O4 Er1 O1 140.97(18)
O4 Er1 O3 73.03(17)
O4 Er1 O5 73.24(18)
O3 Er1 O1 145.85(17)
O6 Er1 O1 88.90(18)
O6 Er1 O2 86.03(18)
O6 Er1 O4 87.06(19)
O6 Er1 O3 90.40(19)
O6 Er1 O5 98.5(2)
O6 Er1 O7 173.46(19)
O5 Er1 O1 69.03(17)
O5 Er1 O3 144.53(18)
O7 Er1 O1 94.87(18)
O7 Er1 O2 90.05(18)
O7 Er1 O4 93.33(19)
O7 Er1 O3 83.48(18)
O7 Er1 O5 87.8(2)
C9 O2 Er1 158.5(7)
C25 O4 Er1 150.4(6)
C17 O6 Er1 168.4(6)
C13 O5 Er1 146.6(5)
C21 O7 Er1 150.0(5)
N8 C8 W1 179.0(6)
N6 C6 W1 179.2(7)
N3 C3 W1 177.7(6)
N7 C7 W1 178.7(6)
N4 C4 W1 177.9(7)
N2 C2 W1 178.2(6)
N1 C1 W1 178.4(6)
N5 C5 W1 179.0(7)
C13 N10 C15 116.7(7)
C13 N10 C16 125.5(8)
C16 N10 C15 117.8(7)
C12 N9 C11 116.7(9)
C9 N9 C12 133.8(13)
C9 N9 C11 109.5(10)
O5 C13 N10 121.3(9)
O5 C13 C14 120.9(8)
N10 C13 C14 117.7(8)
C21 N12 C23 119.5(9)
C21 N12 C24 122.9(10)
C24 N12 C23 117.1(8)
C27 N13 C28 116.5(8)
C25 N13 C27 127.6(13)
C25 N13 C28 115.9(13)
C17 N11 C19 122.4(9)
C17 N11 C20 119.6(10)
C19 N11 C20 117.1(8)
O6 C17 C18 117.1(8)
N11 C17 O6 119.3(10)
N11 C17 C18 123.5(11)
C32 N14 C31 114.5(8)
C29 N14 C32 129.4(10)
C29 N14 C31 115.9(8)
O2 C9 C10 115.4(9)
N9 C9 O2 134.6(14)
N9 C9 C10 110.0(10)
O4 C25 C26 117.5(11)
N13 C25 O4 111.6(11)
N13 C25 C26 130.9(17)
O7 C21 C22 118.1(8)
N12 C21 O7 121.8(10)
N12 C21 C22 120.1(10)
N14 C29 C30 117.5(10)
N14 C29 O9 121.2(11)
O9 C29 C30 121.1(9)

loop_
_geom_bond_atom_site_label_1
_geom_bond_atom_site_label_2
_geom_bond_distance
W1 C8 2.173(7)
W1 C6 2.156(8)
W1 C3 2.172(7)
W1 C7 2.146(7)
W1 C4 2.172(8)
W1 C2 2.174(7)
W1 C1 2.168(7)
W1 C5 2.183(7)
Er1 O1 2.340(5)
Er1 O2 2.267(5)
Er1 O4 2.275(5)
Er1 O3 2.327(5)
Er1 O6 2.198(5)
Er1 O5 2.284(5)
Er1 O7 2.215(5)
O2 C9 1.250(11)
O4 C25 1.456(18)
O6 C17 1.324(13)
O5 C13 1.252(10)
O7 C21 1.319(11)
N1 C1 1.144(8)
N3 C3 1.151(8)
C8 N8 1.145(9)
C6 N6 1.157(9)
C7 N7 1.171(9)
C4 N4 1.149(9)
N2 C2 1.160(9)
N5 C5 1.138(9)
N10 C13 1.298(11)
N10 C15 1.505(11)
N10 C16 1.445(10)
N9 C12 1.447(10)
N9 C9 1.166(12)
N9 C11 1.592(13)
C26 C25 1.458(13)
C13 C14 1.515(12)
N12 C21 1.228(11)
N12 C23 1.492(12)
N12 C24 1.481(10)
N13 C27 1.524(12)
N13 C25 1.134(15)
N13 C28 1.527(13)
C22 C21 1.544(12)
N11 C17 1.243(12)
N11 C19 1.439(11)
N11 C20 1.529(11)
C17 C18 1.555(13)
C10 C9 1.646(15)
C32 N14 1.425(10)
N14 C31 1.591(12)
N14 C29 1.223(12)
C30 C29 1.497(13)
C29 O9 1.330(12)
